data_7036738
loop_
_publ_author_name
'Ong, Yih Ching'
'Blair, Victoria L.'
'Kedzierski, Lukasz'
'Tuck, Kellie L.'
'Andrews, Philip C.'

_publ_section_title
;
 Stability and toxicity of tris-tolyl bismuth(v) dicarboxylates and their
 biological activity towards Leishmania major.
;
_journal_issue 41
_journal_name_full 'Dalton transactions (Cambridge, England : 2003)'
_journal_page_first 18215
_journal_page_last 18226
_journal_paper_doi 10.1039/c5dt03335g
_journal_volume 44
_journal_year 2015
_chemical_formula_sum 'C39 H45 Bi O11'
_chemical_formula_weight 898.73
_chemical_name_systematic
; 
 ? 
;
_space_group_IT_number 61
_symmetry_cell_setting orthorhombic
_symmetry_space_group_name_Hall '-P 2ac 2ab'
_symmetry_space_group_name_H-M 'P b c a'
_atom_sites_solution_hydrogens geom
_atom_sites_solution_primary direct
_atom_sites_solution_secondary difmap
_audit_creation_method SHELXL-97
_audit_update_record
;
2015-09-24 deposited with the CCDC.
2015-09-24 downloaded from the CCDC.
;
_cell_angle_alpha 90.00
_cell_angle_beta 90.00
_cell_angle_gamma 90.00
_cell_formula_units_Z 8
_cell_length_a 15.636(3)
_cell_length_b 15.607(3)
_cell_length_c 30.709(6)
_cell_measurement_reflns_used 123455
_cell_measurement_temperature 173(2)
_cell_volume 7494(3)
_computing_cell_refinement 'XDS (Kabsch, 1993)'
_computing_data_collection 'BluIce (McPhillips, 2002)'
_computing_data_reduction 'XDS (Kabsch, 1993)'
_computing_molecular_graphics 'X-Seed (Barbour, 1999)'
_computing_publication_material 'CIFTAB (Sheldrick, 1997)'
_computing_structure_refinement 'SHELXL-97 (Sheldrick, 2008)'
_computing_structure_solution 'SHELXS-97 (Sheldrick, 2008)'
_diffrn_ambient_temperature 173(2)
_diffrn_measured_fraction_theta_full 0.997
_diffrn_measured_fraction_theta_max 0.997
_diffrn_measurement_device_type 'ADSC Quantum 210r'
_diffrn_measurement_method 'Phi Scan'
_diffrn_radiation_monochromator 'Silicon Double Crystal'
_diffrn_radiation_source 'MX1 Beamline Australian Synchrotron'
_diffrn_radiation_type synchrotron
_diffrn_radiation_wavelength 0.71080
_diffrn_reflns_av_R_equivalents 0.0617
_diffrn_reflns_av_sigmaI/netI 0.0227
_diffrn_reflns_limit_h_max 20
_diffrn_reflns_limit_h_min -20
_diffrn_reflns_limit_k_max 20
_diffrn_reflns_limit_k_min -20
_diffrn_reflns_limit_l_max 39
_diffrn_reflns_limit_l_min -39
_diffrn_reflns_number 123455
_diffrn_reflns_theta_full 27.90
_diffrn_reflns_theta_max 27.90
_diffrn_reflns_theta_min 1.33
_exptl_absorpt_coefficient_mu 4.765
_exptl_absorpt_correction_T_max 0.9539
_exptl_absorpt_correction_T_min 0.9107
_exptl_absorpt_process_details 'XDS (Kabsch, 1993)'
_exptl_crystal_colour colourless
_exptl_crystal_density_diffrn 1.593
_exptl_crystal_density_method 'not measured'
_exptl_crystal_description cubic
_exptl_crystal_F_000 3600
_exptl_crystal_size_max 0.02
_exptl_crystal_size_mid 0.01
_exptl_crystal_size_min 0.01
_refine_diff_density_max 1.083
_refine_diff_density_min -2.248
_refine_diff_density_rms 0.140
_refine_ls_extinction_method none
_refine_ls_goodness_of_fit_ref 1.150
_refine_ls_hydrogen_treatment mixed
_refine_ls_matrix_type full
_refine_ls_number_parameters 492
_refine_ls_number_reflns 8933
_refine_ls_number_restraints 6
_refine_ls_restrained_S_all 1.150
_refine_ls_R_factor_all 0.0353
_refine_ls_R_factor_gt 0.0331
_refine_ls_shift/su_max 0.001
_refine_ls_shift/su_mean 0.000
_refine_ls_structure_factor_coef Fsqd
_refine_ls_weighting_details 'calc w=1/[\s^2^(Fo^2^)+(0.0330P)^2^+29.1010P] where P=(Fo^2^+2Fc^2^)/3'
_refine_ls_weighting_scheme calc
_refine_ls_wR_factor_gt 0.0846
_refine_ls_wR_factor_ref 0.0858
_reflns_number_gt 8296
_reflns_number_total 8933
_reflns_threshold_expression >2sigma(I)
_cod_data_source_file c5dt03335g2.cif
_cod_data_source_block yo_18
_cod_depositor_comments
;
The following automatic conversions were performed:

'_symmetry_cell_setting' value 'Orthorhombic' changed to
'orthorhombic' according to
/usr/data/users/saulius/crontab/automatic-downloads/rss-feeds/RSC/lib/dictionaries/cif_core.dic
dictionary named 'cif_core.dic' version 2.4.2 from 2011-04-26.

Automatic conversion script
Id: cif_fix_values 3271 2015-04-21 07:52:19Z andrius 

 Adding full bibliography for 7036737--7036747.cif.
;
_cod_original_sg_symbol_H-M Pbca
_cod_database_code 7036738

loop_
_symmetry_equiv_pos_as_xyz
'x, y, z'
'-x+1/2, -y, z+1/2'
'x+1/2, -y+1/2, -z'
'-x, y+1/2, -z+1/2'
'-x, -y, -z'
'x-1/2, y, -z-1/2'
'-x-1/2, y-1/2, z'
'x, -y-1/2, z-1/2'

loop_
_atom_site_label
_atom_site_type_symbol
_atom_site_fract_x
_atom_site_fract_y
_atom_site_fract_z
_atom_site_U_iso_or_equiv
_atom_site_adp_type
_atom_site_occupancy
_atom_site_symmetry_multiplicity
_atom_site_calc_flag
_atom_site_refinement_flags
_atom_site_disorder_assembly
_atom_site_disorder_group
Bi1 Bi 0.009076(8) 0.375799(8) 0.159784(4) 0.01357(5) Uani 1 1 d . . .
O1 O -0.09900(16) 0.27997(15) 0.16667(8) 0.0167(5) Uani 1 1 d . . .
C1 C -0.0619(2) 0.4528(2) 0.20700(11) 0.0155(6) Uani 1 1 d . . .
C19' C 0.0453(3) 0.3924(3) 0.01693(14) 0.0308(9) Uani 0.330(11) 1 d P A 2
O2 O -0.01186(15) 0.18587(17) 0.13586(10) 0.0211(6) Uani 1 1 d . . .
C2 C -0.1502(2) 0.4522(2) 0.20917(12) 0.0180(7) Uani 1 1 d . . .
H2 H -0.1828 0.4203 0.1887 0.022 Uiso 1 1 calc R . .
O3 O -0.38962(16) 0.18067(16) 0.12221(10) 0.0233(6) Uani 1 1 d . . .
H3 H -0.4280 0.1435 0.1191 0.028 Uiso 1 1 calc R . .
C3 C -0.1909(2) 0.4995(2) 0.24218(12) 0.0205(7) Uani 1 1 d . . .
O4 O -0.21896(17) -0.07095(15) 0.11781(11) 0.0258(6) Uani 1 1 d . . .
H4A H -0.1704 -0.0887 0.1253 0.031 Uiso 1 1 calc R . .
C4 C -0.1408(3) 0.5422(3) 0.27254(14) 0.0293(9) Uani 1 1 d . . .
H4 H -0.1678 0.5729 0.2955 0.035 Uiso 1 1 calc R . .
O5 O 0.01971(15) 0.57003(17) 0.12094(10) 0.0207(5) Uani 1 1 d . . .
C5 C -0.0523(3) 0.5411(3) 0.27018(15) 0.0346(10) Uani 1 1 d . . .
H5 H -0.0194 0.5708 0.2913 0.042 Uiso 1 1 calc R . .
O6 O 0.11070(15) 0.47574(15) 0.15000(8) 0.0164(5) Uani 1 1 d . . .
C6 C -0.0117(2) 0.4965(3) 0.23692(15) 0.0284(9) Uani 1 1 d . . .
H6 H 0.0489 0.4959 0.2347 0.034 Uiso 1 1 calc R . .
O7 O 0.23163(18) 0.81581(16) 0.08517(10) 0.0245(6) Uani 1 1 d . . .
H7 H 0.1830 0.8357 0.0908 0.029 Uiso 1 1 calc R . .
C7 C -0.2873(3) 0.5035(3) 0.24437(14) 0.0279(8) Uani 1 1 d . . .
H7A H -0.3055 0.5061 0.2749 0.042 Uiso 1 1 calc R . .
H7B H -0.3115 0.4522 0.2307 0.042 Uiso 1 1 calc R . .
H7C H -0.3075 0.5546 0.2290 0.042 Uiso 1 1 calc R . .
O8 O 0.40026(15) 0.56823(15) 0.11252(9) 0.0194(5) Uani 1 1 d . . .
H8 H 0.4385 0.6055 0.1158 0.023 Uiso 1 1 calc R . .
C8 C 0.1074(2) 0.3110(2) 0.19855(11) 0.0170(6) Uani 1 1 d . . .
O9 O 0.4553(4) 0.3848(2) 0.00717(13) 0.0602(12) Uani 1 1 d . . .
C9 C 0.0807(3) 0.2729(3) 0.23678(13) 0.0268(8) Uani 1 1 d . . .
H9 H 0.0217 0.2680 0.2437 0.032 Uiso 1 1 calc R . .
O10 O 0.42309(18) 0.39593(16) 0.09328(9) 0.0219(5) Uani 1 1 d D . .
H10A H 0.417(3) 0.4456(16) 0.1017(14) 0.033 Uiso 1 1 d D . .
H10B H 0.433(3) 0.395(3) 0.0662(7) 0.033 Uiso 1 1 d D . .
C10 C 0.1436(3) 0.2417(3) 0.26498(14) 0.0353(10) Uani 1 1 d . . .
H10 H 0.1275 0.2156 0.2917 0.042 Uiso 1 1 calc R . .
O11 O -0.0725(2) -0.14509(18) 0.14082(12) 0.0313(7) Uani 1 1 d D . .
H11B H -0.082(3) -0.1947(18) 0.1318(17) 0.047 Uiso 1 1 d D . .
H11A H -0.025(2) -0.127(3) 0.132(2) 0.047 Uiso 1 1 d D . .
C11 C 0.2301(3) 0.2486(3) 0.25411(15) 0.0337(10) Uani 1 1 d . . .
H11 H 0.2722 0.2274 0.2736 0.040 Uiso 1 1 calc R . .
C12 C 0.2551(2) 0.2857(2) 0.21568(13) 0.0234(8) Uani 1 1 d . . .
C13 C 0.1929(2) 0.3187(2) 0.18743(12) 0.0180(7) Uani 1 1 d . . .
H13 H 0.2092 0.3460 0.1610 0.022 Uiso 1 1 calc R . .
C14 C 0.3493(3) 0.2932(3) 0.20449(16) 0.0356(10) Uani 1 1 d . . .
H14A H 0.3794 0.3220 0.2283 0.053 Uiso 1 1 calc R . .
H14B H 0.3558 0.3265 0.1777 0.053 Uiso 1 1 calc R . .
H14C H 0.3734 0.2358 0.2003 0.053 Uiso 1 1 calc R . .
C15 C -0.0099(2) 0.3741(2) 0.08874(13) 0.0198(7) Uani 1 1 d . A .
C16 C -0.0913(3) 0.3586(2) 0.07288(13) 0.0234(8) Uani 1 1 d . . .
H16 H -0.1372 0.3467 0.0922 0.028 Uiso 1 1 calc R A 1
C17 C -0.1044(3) 0.3609(3) 0.02798(14) 0.0316(9) Uani 0.670(11) 1 d P A 1
C17' C -0.1044(3) 0.3609(3) 0.02798(14) 0.0316(9) Uani 0.330(11) 1 d P A 2
H17' H -0.1597 0.3504 0.0162 0.038 Uiso 0.330(11) 1 calc PR A 2
C18 C -0.0354(4) 0.3788(3) 0.00043(15) 0.0368(11) Uani 1 1 d . . .
H18 H -0.0444 0.3815 -0.0301 0.044 Uiso 1 1 calc R A 1
C19 C 0.0453(3) 0.3924(3) 0.01693(14) 0.0308(9) Uani 0.670(11) 1 d P A 1
H19 H 0.0915 0.4035 -0.0024 0.037 Uiso 0.670(11) 1 calc PR A 1
C20 C 0.0598(3) 0.3901(2) 0.06175(13) 0.0235(8) Uani 1 1 d . . .
H20 H 0.1153 0.3992 0.0734 0.028 Uiso 1 1 calc R A 1
C21 C -0.1880(4) 0.3442(5) 0.0097(2) 0.0393(19) Uani 0.670(11) 1 d P A 1
H21A H -0.1976 0.3822 -0.0153 0.059 Uiso 0.670(11) 1 calc PR A 1
H21B H -0.2319 0.3548 0.0318 0.059 Uiso 0.670(11) 1 calc PR A 1
H21C H -0.1911 0.2844 0.0001 0.059 Uiso 0.670(11) 1 calc PR A 1
C21' C 0.1082(11) 0.4103(10) -0.0152(4) 0.041(4) Uani 0.330(11) 1 d P A 2
H21D H 0.1352 0.3566 -0.0245 0.062 Uiso 0.330(11) 1 calc PR A 2
H21E H 0.1517 0.4485 -0.0029 0.062 Uiso 0.330(11) 1 calc PR A 2
H21F H 0.0811 0.4380 -0.0403 0.062 Uiso 0.330(11) 1 calc PR A 2
C22 C -0.0841(2) 0.2076(2) 0.14730(11) 0.0151(6) Uani 1 1 d . . .
C23 C -0.1614(2) 0.1530(2) 0.13835(11) 0.0155(6) Uani 1 1 d . . .
C24 C -0.1511(2) 0.0653(2) 0.13267(12) 0.0169(6) Uani 1 1 d . . .
H24 H -0.0963 0.0396 0.1353 0.020 Uiso 1 1 calc R . .
C25 C -0.2227(2) 0.0161(2) 0.12306(12) 0.0183(7) Uani 1 1 d . . .
C26 C -0.3031(2) 0.0532(2) 0.11876(12) 0.0176(7) Uani 1 1 d . . .
H26 H -0.3514 0.0190 0.1117 0.021 Uiso 1 1 calc R . .
C27 C -0.3118(2) 0.1414(2) 0.12501(12) 0.0168(7) Uani 1 1 d . . .
C28 C -0.2413(2) 0.1919(2) 0.13473(12) 0.0163(6) Uani 1 1 d . . .
H28 H -0.2474 0.2519 0.1388 0.020 Uiso 1 1 calc R . .
C29 C 0.0928(2) 0.5464(2) 0.12988(11) 0.0155(6) Uani 1 1 d . . .
C30 C 0.1702(2) 0.5981(2) 0.11766(11) 0.0124(6) Uani 1 1 d . . .
C31 C 0.2505(2) 0.5596(2) 0.11981(11) 0.0152(6) Uani 1 1 d . . .
H31 H 0.2559 0.5012 0.1281 0.018 Uiso 1 1 calc R . .
C32 C 0.3222(2) 0.6074(2) 0.10980(11) 0.0137(6) Uani 1 1 d . . .
C33 C 0.3151(2) 0.6931(2) 0.09783(12) 0.0161(6) Uani 1 1 d . . .
H33 H 0.3646 0.7256 0.0909 0.019 Uiso 1 1 calc R . .
C34 C 0.2341(2) 0.7306(2) 0.09610(12) 0.0172(7) Uani 1 1 d . . .
C35 C 0.1611(2) 0.6838(2) 0.10547(11) 0.0159(6) Uani 1 1 d . . .
H35 H 0.1061 0.7094 0.1036 0.019 Uiso 1 1 calc R . .
C36 C 0.5867(5) 0.3184(5) 0.0239(2) 0.072(2) Uani 1 1 d . . .
H36A H 0.6037 0.3679 0.0415 0.108 Uiso 1 1 calc R . .
H36B H 0.6377 0.2913 0.0115 0.108 Uiso 1 1 calc R . .
H36C H 0.5564 0.2770 0.0423 0.108 Uiso 1 1 calc R . .
C37 C 0.5311(5) 0.3461(4) -0.0108(2) 0.0623(18) Uani 1 1 d . . .
H37A H 0.5614 0.3881 -0.0294 0.075 Uiso 1 1 calc R . .
H37B H 0.5150 0.2964 -0.0291 0.075 Uiso 1 1 calc R . .
C38 C 0.3987(7) 0.4139(5) -0.02475(19) 0.084(3) Uani 1 1 d . . .
H38A H 0.3837 0.3661 -0.0445 0.101 Uiso 1 1 calc R . .
H38B H 0.4264 0.4594 -0.0422 0.101 Uiso 1 1 calc R . .
C39 C 0.3179(6) 0.4489(5) -0.0037(2) 0.086(3) Uani 1 1 d . . .
H39A H 0.2886 0.4028 0.0120 0.129 Uiso 1 1 calc R . .
H39B H 0.2800 0.4719 -0.0263 0.129 Uiso 1 1 calc R . .
H39C H 0.3330 0.4947 0.0167 0.129 Uiso 1 1 calc R . .

loop_
_atom_site_aniso_label
_atom_site_aniso_U_11
_atom_site_aniso_U_22
_atom_site_aniso_U_33
_atom_site_aniso_U_23
_atom_site_aniso_U_13
_atom_site_aniso_U_12
Bi1 0.00924(7) 0.01121(7) 0.02025(8) 0.00008(4) 0.00055(4) -0.00088(4)
O1 0.0152(12) 0.0084(10) 0.0265(13) -0.0025(9) 0.0024(9) -0.0030(9)
C1 0.0154(15) 0.0117(14) 0.0195(16) -0.0025(12) 0.0039(12) 0.0019(12)
C19' 0.047(3) 0.0201(18) 0.025(2) 0.0023(15) 0.0083(18) 0.0026(18)
O2 0.0076(11) 0.0150(12) 0.0406(16) -0.0023(11) 0.0041(10) -0.0003(9)
C2 0.0160(16) 0.0144(15) 0.0236(17) 0.0018(13) 0.0018(13) -0.0007(13)
O3 0.0081(11) 0.0130(11) 0.0487(17) -0.0016(11) -0.0027(11) -0.0011(9)
C3 0.0169(17) 0.0192(16) 0.0253(18) 0.0052(14) 0.0062(14) 0.0049(14)
O4 0.0151(12) 0.0072(11) 0.0551(18) -0.0053(11) 0.0015(12) 0.0003(9)
C4 0.027(2) 0.032(2) 0.028(2) -0.0085(16) 0.0041(16) 0.0061(17)
O5 0.0071(11) 0.0159(12) 0.0390(15) -0.0001(11) 0.0003(10) -0.0006(9)
C5 0.029(2) 0.042(2) 0.033(2) -0.0220(19) -0.0027(17) 0.0035(19)
O6 0.0114(11) 0.0100(10) 0.0280(12) 0.0047(9) 0.0013(9) -0.0029(9)
C6 0.0167(18) 0.032(2) 0.036(2) -0.0145(18) 0.0013(15) -0.0001(15)
O7 0.0199(13) 0.0090(11) 0.0446(16) 0.0088(11) -0.0021(12) -0.0012(10)
C7 0.0200(19) 0.032(2) 0.032(2) 0.0051(17) 0.0078(15) 0.0046(16)
O8 0.0092(11) 0.0104(11) 0.0386(15) -0.0013(10) 0.0009(10) -0.0012(9)
C8 0.0162(16) 0.0139(15) 0.0210(16) 0.0006(12) -0.0041(13) 0.0032(12)
O9 0.110(4) 0.038(2) 0.0324(19) -0.0002(16) 0.004(2) -0.008(2)
C9 0.0229(19) 0.028(2) 0.029(2) 0.0099(16) 0.0013(15) 0.0060(16)
O10 0.0208(13) 0.0121(11) 0.0329(15) -0.0010(10) 0.0018(11) 0.0014(10)
C10 0.042(3) 0.037(2) 0.027(2) 0.0100(18) -0.0028(18) 0.012(2)
O11 0.0216(15) 0.0146(12) 0.058(2) -0.0010(13) 0.0051(14) -0.0037(11)
C11 0.032(2) 0.036(2) 0.033(2) -0.0031(18) -0.0114(18) 0.0152(19)
C12 0.0183(17) 0.0178(17) 0.034(2) -0.0111(15) -0.0088(15) 0.0067(14)
C13 0.0141(16) 0.0145(15) 0.0254(17) -0.0033(13) -0.0032(13) 0.0010(13)
C14 0.020(2) 0.041(2) 0.045(3) -0.017(2) -0.0113(18) 0.0113(18)
C15 0.0250(19) 0.0142(16) 0.0203(18) -0.0016(13) -0.0019(13) 0.0044(13)
C16 0.028(2) 0.0153(16) 0.0274(19) -0.0029(14) -0.0055(15) 0.0053(14)
C17 0.042(3) 0.0246(19) 0.028(2) -0.0034(16) -0.0130(18) 0.0089(18)
C17' 0.042(3) 0.0246(19) 0.028(2) -0.0034(16) -0.0130(18) 0.0089(18)
C18 0.057(3) 0.031(2) 0.022(2) 0.0005(16) -0.006(2) 0.011(2)
C19 0.047(3) 0.0201(18) 0.025(2) 0.0023(15) 0.0083(18) 0.0026(18)
C20 0.032(2) 0.0132(15) 0.0251(18) 0.0016(13) 0.0044(16) 0.0029(14)
C21 0.029(4) 0.055(5) 0.033(4) -0.010(3) -0.014(3) 0.005(3)
C21' 0.052(9) 0.050(9) 0.022(6) -0.005(6) 0.019(6) -0.009(7)
C22 0.0132(15) 0.0105(14) 0.0217(16) 0.0002(12) 0.0005(12) -0.0024(12)
C23 0.0134(15) 0.0105(14) 0.0225(17) -0.0006(12) 0.0018(12) -0.0035(12)
C24 0.0103(15) 0.0126(15) 0.0277(18) -0.0015(13) 0.0025(12) 0.0001(12)
C25 0.0191(17) 0.0072(14) 0.0285(18) -0.0034(12) 0.0044(14) -0.0021(12)
C26 0.0130(15) 0.0124(15) 0.0274(18) -0.0016(13) 0.0018(13) -0.0050(12)
C27 0.0132(15) 0.0105(14) 0.0267(18) 0.0010(13) -0.0020(13) -0.0011(12)
C28 0.0137(15) 0.0084(14) 0.0268(17) -0.0009(12) 0.0014(13) -0.0014(12)
C29 0.0116(15) 0.0119(14) 0.0229(16) -0.0027(12) 0.0007(12) -0.0007(12)
C30 0.0099(14) 0.0071(13) 0.0203(15) -0.0004(11) -0.0001(11) -0.0032(11)
C31 0.0117(15) 0.0115(14) 0.0223(16) -0.0009(12) 0.0002(12) -0.0002(12)
C32 0.0093(14) 0.0075(13) 0.0243(16) -0.0025(12) 0.0010(12) -0.0001(11)
C33 0.0113(15) 0.0120(15) 0.0249(17) 0.0016(12) 0.0011(12) -0.0038(12)
C34 0.0183(17) 0.0079(14) 0.0256(17) 0.0031(12) -0.0023(13) -0.0013(13)
C35 0.0134(15) 0.0096(14) 0.0246(17) 0.0025(12) -0.0038(13) 0.0031(12)
C36 0.086(5) 0.060(4) 0.070(4) -0.025(3) 0.035(4) -0.007(4)
C37 0.114(6) 0.035(3) 0.038(3) 0.002(2) 0.019(3) 0.003(3)
C38 0.171(9) 0.055(4) 0.027(3) 0.005(3) -0.006(4) -0.026(5)
C39 0.136(8) 0.064(4) 0.058(4) 0.022(4) -0.040(5) -0.008(5)

loop_
_atom_type_symbol
_atom_type_description
_atom_type_scat_dispersion_real
_atom_type_scat_dispersion_imag
_atom_type_scat_source
C C 0.0033 0.0016 'International Tables Vol C Tables 4.2.6.8 and 6.1.1.4'
H H 0.0000 0.0000 'International Tables Vol C Tables 4.2.6.8 and 6.1.1.4'
Bi Bi -4.0280 10.6080 'International Tables Vol C Tables 4.2.6.8 and 6.1.1.4'
O O 0.0106 0.0060 'International Tables Vol C Tables 4.2.6.8 and 6.1.1.4'

loop_
_geom_angle_atom_site_label_1
_geom_angle_atom_site_label_2
_geom_angle_atom_site_label_3
_geom_angle
C1 Bi1 C8 104.44(13)
C1 Bi1 C15 126.55(13)
C8 Bi1 C15 128.84(13)
C1 Bi1 O6 93.80(11)
C8 Bi1 O6 84.09(11)
C15 Bi1 O6 88.35(12)
C1 Bi1 O1 85.54(11)
C8 Bi1 O1 99.65(11)
C15 Bi1 O1 89.09(12)
O6 Bi1 O1 176.25(9)
C1 Bi1 O2 129.42(10)
C8 Bi1 O2 76.07(10)
C15 Bi1 O2 74.75(11)
O6 Bi1 O2 135.51(8)
O1 Bi1 O2 46.05(8)
C1 Bi1 O5 75.98(10)
C8 Bi1 O5 126.29(10)
C15 Bi1 O5 69.86(10)
O6 Bi1 O5 43.11(8)
O1 Bi1 O5 133.27(8)
O2 Bi1 O5 144.57(8)
C22 O1 Bi1 113.4(2)
C2 C1 C6 122.4(3)
C2 C1 Bi1 122.4(3)
C6 C1 Bi1 115.0(3)
C18 C19' C20 120.5(4)
C18 C19' C21' 114.2(8)
C20 C19' C21' 125.3(8)
C22 O2 Bi1 76.30(19)
C1 C2 C3 118.9(3)
C4 C3 C2 118.7(3)
C4 C3 C7 120.9(3)
C2 C3 C7 120.3(4)
C5 C4 C3 121.5(4)
C29 O5 Bi1 71.8(2)
C4 C5 C6 120.1(4)
C29 O6 Bi1 120.1(2)
C1 C6 C5 118.3(4)
C9 C8 C13 122.6(3)
C9 C8 Bi1 116.7(3)
C13 C8 Bi1 120.2(3)
C38 O9 C37 112.9(5)
C8 C9 C10 117.7(4)
C11 C10 C9 120.4(4)
C12 C11 C10 121.0(4)
C11 C12 C13 119.3(4)
C11 C12 C14 120.3(4)
C13 C12 C14 120.3(4)
C8 C13 C12 119.0(4)
C16 C15 C20 122.8(4)
C16 C15 Bi1 118.3(3)
C20 C15 Bi1 118.8(3)
C15 C16 C17 118.7(4)
C16 C17 C18 119.3(4)
C16 C17 C21 120.9(5)
C18 C17 C21 119.9(5)
C19' C18 C17 121.0(4)
C15 C20 C19' 117.7(4)
O2 C22 O1 122.4(3)
O2 C22 C23 122.0(3)
O1 C22 C23 115.6(3)
C24 C23 C28 121.5(3)
C24 C23 C22 119.2(3)
C28 C23 C22 119.2(3)
C23 C24 C25 118.6(3)
O4 C25 C24 122.7(3)
O4 C25 C26 116.1(3)
C24 C25 C26 121.2(3)
C25 C26 C27 119.0(3)
O3 C27 C28 117.8(3)
O3 C27 C26 121.4(3)
C28 C27 C26 120.8(3)
C27 C28 C23 118.8(3)
O5 C29 O6 124.2(3)
O5 C29 C30 122.1(3)
O6 C29 C30 113.7(3)
C31 C30 C35 121.2(3)
C31 C30 C29 118.9(3)
C35 C30 C29 119.9(3)
C32 C31 C30 119.2(3)
O8 C32 C31 118.0(3)
O8 C32 C33 121.1(3)
C31 C32 C33 120.9(3)
C32 C33 C34 119.1(3)
O7 C34 C35 122.6(3)
O7 C34 C33 116.2(3)
C35 C34 C33 121.2(3)
C34 C35 C30 118.4(3)
O9 C37 C36 109.9(5)
O9 C38 C39 110.2(5)

loop_
_geom_bond_atom_site_label_1
_geom_bond_atom_site_label_2
_geom_bond_distance
Bi1 C1 2.186(3)
Bi1 C8 2.191(3)
Bi1 C15 2.202(4)
Bi1 O6 2.247(2)
Bi1 O1 2.267(2)
Bi1 O2 3.071(3)
Bi1 O5 3.262(3)
O1 C22 1.297(4)
C1 C2 1.382(5)
C1 C6 1.388(5)
C19' C18 1.377(8)
C19' C20 1.396(6)
C19' C21' 1.419(13)
O2 C22 1.230(4)
C2 C3 1.407(5)
O3 C27 1.366(4)
C3 C4 1.388(6)
C3 C7 1.510(5)
O4 C25 1.369(4)
C4 C5 1.386(6)
O5 C29 1.232(4)
C5 C6 1.390(6)
O6 C29 1.294(4)
O7 C34 1.372(4)
O8 C32 1.368(4)
C8 C9 1.381(5)
C8 C13 1.386(5)
O9 C38 1.397(9)
O9 C37 1.439(9)
C9 C10 1.398(6)
C10 C11 1.397(7)
C11 C12 1.371(6)
C12 C13 1.402(5)
C12 C14 1.516(6)
C15 C16 1.384(5)
C15 C20 1.392(6)
C16 C17 1.395(6)
C17 C18 1.400(7)
C17 C21 1.445(8)
C22 C23 1.505(5)
C23 C24 1.389(5)
C23 C28 1.393(5)
C24 C25 1.389(5)
C25 C26 1.391(5)
C26 C27 1.397(5)
C27 C28 1.388(5)
C29 C30 1.503(4)
C30 C31 1.393(4)
C30 C35 1.397(4)
C31 C32 1.380(5)
C32 C33 1.391(4)
C33 C34 1.395(5)
C34 C35 1.386(5)
C36 C37 1.441(10)
C38 C39 1.521(12)
